data_1514380
loop_
_publ_author_name
'DeMott, Jessica C.'
'Bhuvanesh, Nattamai'
'Ozerov, Oleg V.'

_publ_section_title
;
 Frustrated Lewis pair-like splitting of aromatic C--H bonds and
 abstraction of halogen atoms by a cationic [(FPNP)Pt]+ species
;
_journal_issue 2
_journal_name_full 'Chemical Science'
_journal_page_first 642
_journal_paper_doi 10.1039/c2sc21385k
_journal_volume 4
_journal_year 2013
_chemical_formula_sum 'C25 H35 B11 Cl12 F2 N P2 Pt'
_chemical_formula_weight 1188.88
_chemical_name_systematic
;
?
;
_space_group_IT_number 14
_symmetry_cell_setting monoclinic
_symmetry_space_group_name_Hall '-P 2ybc'
_symmetry_space_group_name_H-M 'P 1 21/c 1'
_atom_sites_solution_hydrogens geom
_atom_sites_solution_primary direct
_atom_sites_solution_secondary difmap
_audit_creation_method SHELXL-97
_cell_angle_alpha 90.00
_cell_angle_beta 107.781(14)
_cell_angle_gamma 90.00
_cell_formula_units_Z 4
_cell_length_a 19.446(20)
_cell_length_b 15.820(16)
_cell_length_c 15.256(15)
_cell_measurement_reflns_used 912
_cell_measurement_temperature 110(2)
_cell_measurement_theta_max 19.57
_cell_measurement_theta_min 2.20
_cell_volume 4469(8)
_computing_cell_refinement
;
APEX-II(BRUKER-NONIUS, 2003)
;
_computing_data_collection 'APEX-II (BRUKER-NONIUS, 2003)'
_computing_data_reduction APEX-II
_computing_molecular_graphics Olex2
_computing_publication_material 'Bruker SHELXTL'
_computing_structure_refinement 'SHELXL-97 (Sheldrick, 2008)'
_computing_structure_solution 'SHELXS-97 (Sheldrick, 2008)'
_diffrn_ambient_temperature 110(2)
_diffrn_measured_fraction_theta_full 0.999
_diffrn_measured_fraction_theta_max 0.999
_diffrn_measurement_device_type 'APEX II'
_diffrn_measurement_method 'omega scans'
_diffrn_radiation_monochromator graphite
_diffrn_radiation_source 'fine-focus sealed tube'
_diffrn_radiation_type MoK\a
_diffrn_radiation_wavelength 0.71073
_diffrn_reflns_av_R_equivalents 0.0995
_diffrn_reflns_av_sigmaI/netI 0.0959
_diffrn_reflns_limit_h_max 25
_diffrn_reflns_limit_h_min 0
_diffrn_reflns_limit_k_max 0
_diffrn_reflns_limit_k_min -20
_diffrn_reflns_limit_l_max 18
_diffrn_reflns_limit_l_min -19
_diffrn_reflns_number 10260
_diffrn_reflns_theta_full 27.50
_diffrn_reflns_theta_max 27.50
_diffrn_reflns_theta_min 1.69
_diffrn_standards_decay_% 0
_diffrn_standards_interval_count 0
_diffrn_standards_number 0
_exptl_absorpt_coefficient_mu 3.961
_exptl_absorpt_correction_T_max 0.8576
_exptl_absorpt_correction_T_min 0.1997
_exptl_absorpt_correction_type multi-scan
_exptl_absorpt_process_details 'SADABS; (Sheldrick, 2006)'
_exptl_crystal_colour blue
_exptl_crystal_density_diffrn 1.767
_exptl_crystal_density_method 'not measured'
_exptl_crystal_description block
_exptl_crystal_F_000 2308
_exptl_crystal_size_max 0.60
_exptl_crystal_size_mid 0.08
_exptl_crystal_size_min 0.04
_refine_diff_density_max 1.641
_refine_diff_density_min -1.782
_refine_diff_density_rms 0.211
_refine_ls_extinction_method none
_refine_ls_goodness_of_fit_ref 1.071
_refine_ls_hydrogen_treatment constr
_refine_ls_matrix_type full
_refine_ls_number_parameters 495
_refine_ls_number_reflns 10260
_refine_ls_number_restraints 0
_refine_ls_restrained_S_all 1.071
_refine_ls_R_factor_all 0.0941
_refine_ls_R_factor_gt 0.0556
_refine_ls_shift/su_max 0.001
_refine_ls_shift/su_mean 0.000
_refine_ls_structure_factor_coef Fsqd
_refine_ls_weighting_details 'calc w=1/[\s^2^(Fo^2^)+(0.0433P)^2^+0.0000P] where P=(Fo^2^+2Fc^2^)/3'
_refine_ls_weighting_scheme calc
_refine_ls_wR_factor_gt 0.1086
_refine_ls_wR_factor_ref 0.1198
_reflns_number_gt 7022
_reflns_number_total 10260
_reflns_threshold_expression >2sigma(I)
_cod_data_source_file c2sc21385k.txt
_cod_data_source_block new4
_cod_depositor_comments
;
The following automatic conversions were performed:

'_symmetry_cell_setting' value 'Monoclinic' changed to 'monoclinic'
according to
/usr/data/users/saulius/automatic-downloads/retrospective/RSC/lib/dictionaries/cif_core.dic
dictionary named 'cif_core.dic' version 2.4.2 from 2011-04-26.

Automatic conversion script
Id: cif_fix_values 2281 2013-09-26 08:29:07Z andrius 
;
_cod_original_sg_symbol_H-M P2(1)/c
_cod_database_code 1514380

loop_
_symmetry_equiv_pos_as_xyz
'x, y, z'
'-x, y+1/2, -z+1/2'
'-x, -y, -z'
'x, -y-1/2, z-1/2'

loop_
_atom_site_label
_atom_site_type_symbol
_atom_site_fract_x
_atom_site_fract_y
_atom_site_fract_z
_atom_site_U_iso_or_equiv
_atom_site_adp_type
_atom_site_occupancy
_atom_site_symmetry_multiplicity
_atom_site_calc_flag
_atom_site_refinement_flags
Pt1 Pt 0.275579(14) 0.223938(17) 0.507626(18) 0.01622(8) Uani 1 1 d .
P1 P 0.16212(9) 0.17908(12) 0.49960(12) 0.0182(4) Uani 1 1 d .
P2 P 0.37979(9) 0.26749(12) 0.47914(12) 0.0186(4) Uani 1 1 d .
C1 C 0.1974(4) 0.1141(4) 0.3529(5) 0.0184(15) Uani 1 1 d .
C2 C 0.1423(4) 0.1164(4) 0.3949(5) 0.0203(15) Uani 1 1 d .
C3 C 0.0759(4) 0.0800(4) 0.3518(5) 0.0204(15) Uani 1 1 d .
H3 H 0.0382 0.0825 0.3792 0.025 Uiso 1 1 calc R
C4 C 0.0652(4) 0.0402(5) 0.2687(5) 0.0264(17) Uani 1 1 d .
C5 C 0.1161(4) 0.0409(4) 0.2226(5) 0.0210(16) Uani 1 1 d .
H5 H 0.1062 0.0157 0.1635 0.025 Uiso 1 1 calc R
C6 C 0.1814(4) 0.0788(4) 0.2637(5) 0.0194(15) Uani 1 1 d .
H6 H 0.2164 0.0815 0.2319 0.023 Uiso 1 1 calc R
C7 C 0.3283(4) 0.1232(4) 0.3796(5) 0.0173(15) Uani 1 1 d .
C8 C 0.3352(4) 0.0442(4) 0.3420(5) 0.0229(16) Uani 1 1 d .
H8 H 0.2962 0.0052 0.3288 0.028 Uiso 1 1 calc R
C9 C 0.3985(4) 0.0226(5) 0.3239(5) 0.0262(17) Uani 1 1 d .
H9 H 0.4030 -0.0302 0.2965 0.031 Uiso 1 1 calc R
C10 C 0.4549(4) 0.0795(5) 0.3464(5) 0.0264(17) Uani 1 1 d .
C11 C 0.4513(4) 0.1568(4) 0.3883(5) 0.0211(16) Uani 1 1 d .
H11 H 0.4916 0.1940 0.4039 0.025 Uiso 1 1 calc R
C12 C 0.3877(4) 0.1789(4) 0.4071(5) 0.0183(15) Uani 1 1 d .
C13 C 0.1553(4) 0.1128(5) 0.5937(5) 0.0246(17) Uani 1 1 d .
H13 H 0.1693 0.1487 0.6503 0.030 Uiso 1 1 calc R
C14 C 0.0784(5) 0.0776(6) 0.5835(6) 0.053(3) Uani 1 1 d .
H14A H 0.0665 0.0332 0.5364 0.079 Uiso 1 1 calc R
H14B H 0.0430 0.1234 0.5653 0.079 Uiso 1 1 calc R
H14C H 0.0774 0.0539 0.6425 0.079 Uiso 1 1 calc R
C15 C 0.2107(4) 0.0425(5) 0.6093(5) 0.0291(18) Uani 1 1 d .
H15A H 0.2591 0.0671 0.6228 0.044 Uiso 1 1 calc R
H15B H 0.2005 0.0075 0.5538 0.044 Uiso 1 1 calc R
H15C H 0.2083 0.0076 0.6613 0.044 Uiso 1 1 calc R
C16 C 0.0911(4) 0.2597(5) 0.4734(5) 0.0261(17) Uani 1 1 d .
H16 H 0.0435 0.2298 0.4536 0.031 Uiso 1 1 calc R
C17 C 0.0949(4) 0.3166(5) 0.3942(6) 0.035(2) Uani 1 1 d .
H17A H 0.0932 0.2817 0.3404 0.053 Uiso 1 1 calc R
H17B H 0.1401 0.3488 0.4128 0.053 Uiso 1 1 calc R
H17C H 0.0539 0.3557 0.3785 0.053 Uiso 1 1 calc R
C18 C 0.0941(4) 0.3119(6) 0.5590(6) 0.039(2) Uani 1 1 d .
H18A H 0.1403 0.3421 0.5798 0.059 Uiso 1 1 calc R
H18B H 0.0897 0.2742 0.6080 0.059 Uiso 1 1 calc R
H18C H 0.0544 0.3527 0.5439 0.059 Uiso 1 1 calc R
C19 C 0.4664(4) 0.2744(6) 0.5700(5) 0.033(2) Uani 1 1 d .
H19 H 0.5056 0.2764 0.5403 0.040 Uiso 1 1 calc R
C20 C 0.4704(4) 0.3556(6) 0.6260(6) 0.049(3) Uani 1 1 d .
H20A H 0.4291 0.3578 0.6502 0.073 Uiso 1 1 calc R
H20B H 0.4691 0.4047 0.5864 0.073 Uiso 1 1 calc R
H20C H 0.5154 0.3561 0.6773 0.073 Uiso 1 1 calc R
C21 C 0.4775(5) 0.1954(6) 0.6298(6) 0.050(3) Uani 1 1 d .
H21A H 0.4760 0.1453 0.5915 0.074 Uiso 1 1 calc R
H21B H 0.4391 0.1916 0.6589 0.074 Uiso 1 1 calc R
H21C H 0.5245 0.1984 0.6775 0.074 Uiso 1 1 calc R
C22 C 0.3681(4) 0.3646(4) 0.4113(5) 0.0240(17) Uani 1 1 d .
H22 H 0.3656 0.4123 0.4533 0.029 Uiso 1 1 calc R
C23 C 0.4309(5) 0.3832(5) 0.3738(6) 0.045(2) Uani 1 1 d .
H23A H 0.4390 0.3344 0.3387 0.067 Uiso 1 1 calc R
H23B H 0.4746 0.3944 0.4251 0.067 Uiso 1 1 calc R
H23C H 0.4193 0.4329 0.3335 0.067 Uiso 1 1 calc R
C24 C 0.2949(4) 0.3622(5) 0.3339(5) 0.0293(18) Uani 1 1 d .
H24A H 0.2556 0.3552 0.3612 0.044 Uiso 1 1 calc R
H24B H 0.2946 0.3147 0.2926 0.044 Uiso 1 1 calc R
H24C H 0.2881 0.4152 0.2990 0.044 Uiso 1 1 calc R
Cl1 Cl 0.29268(9) 0.29455(10) 0.64415(11) 0.0208(4) Uani 1 1 d .
F1 F 0.0025(2) -0.0005(3) 0.2299(3) 0.0335(11) Uani 1 1 d .
F2 F 0.5173(2) 0.0590(3) 0.3303(3) 0.0340(11) Uani 1 1 d .
N1 N 0.2653(3) 0.1484(3) 0.4003(4) 0.0174(12) Uani 1 1 d .
B1 B 0.2877(4) 0.6438(5) 0.4386(6) 0.0225(19) Uani 1 1 d .
B2 B 0.1943(4) 0.6180(5) 0.3987(5) 0.0195(17) Uani 1 1 d .
B3 B 0.1430(4) 0.7125(5) 0.4030(5) 0.0171(17) Uani 1 1 d .
B4 B 0.2066(4) 0.7955(5) 0.4482(6) 0.0179(17) Uani 1 1 d .
B5 B 0.2950(4) 0.7536(5) 0.4692(6) 0.0169(17) Uani 1 1 d .
B6 B 0.2450(4) 0.5905(5) 0.5121(5) 0.0194(18) Uani 1 1 d .
B7 B 0.1568(4) 0.6323(5) 0.4906(5) 0.0171(17) Uani 1 1 d .
B8 B 0.1633(4) 0.7420(5) 0.5203(6) 0.0196(18) Uani 1 1 d .
B9 B 0.2585(4) 0.7681(5) 0.5632(6) 0.0209(18) Uani 1 1 d .
B10 B 0.3090(4) 0.6749(5) 0.5562(6) 0.0214(18) Uani 1 1 d .
B11 B 0.2277(4) 0.6675(5) 0.5879(5) 0.0178(17) Uani 1 1 d .
C25 C 0.2242(3) 0.7160(4) 0.3811(5) 0.0156(14) Uani 1 1 d .
H25 H 0.2227 0.7324 0.3091 0.019 Uiso 1 1 calc R
Cl2 Cl 0.34985(9) 0.59732(11) 0.38979(12) 0.0246(4) Uani 1 1 d .
Cl3 Cl 0.16090(10) 0.54627(11) 0.30629(12) 0.0269(4) Uani 1 1 d .
Cl4 Cl 0.06040(9) 0.73311(12) 0.31644(12) 0.0271(4) Uani 1 1 d .
Cl5 Cl 0.18601(10) 0.89903(11) 0.40445(12) 0.0252(4) Uani 1 1 d .
Cl6 Cl 0.36308(9) 0.81739(12) 0.44859(13) 0.0264(4) Uani 1 1 d .
Cl7 Cl 0.26545(10) 0.48378(11) 0.54639(12) 0.0237(4) Uani 1 1 d .
Cl8 Cl 0.08267(9) 0.56824(12) 0.49753(12) 0.0260(4) Uani 1 1 d .
Cl9 Cl 0.10132(10) 0.79600(12) 0.56560(13) 0.0287(4) Uani 1 1 d .
Cl10 Cl 0.29444(10) 0.84487(11) 0.64993(13) 0.0290(4) Uani 1 1 d .
Cl11 Cl 0.39566(9) 0.65483(12) 0.63617(12) 0.0268(4) Uani 1 1 d .
Cl12 Cl 0.22925(10) 0.63927(11) 0.70126(12) 0.0253(4) Uani 1 1 d .

loop_
_atom_site_aniso_label
_atom_site_aniso_U_11
_atom_site_aniso_U_22
_atom_site_aniso_U_33
_atom_site_aniso_U_23
_atom_site_aniso_U_13
_atom_site_aniso_U_12
Pt1 0.01552(13) 0.01727(14) 0.01671(14) -0.00069(12) 0.00616(10) 0.00023(12)
P1 0.0158(9) 0.0194(10) 0.0197(10) 0.0000(8) 0.0061(7) -0.0002(7)
P2 0.0153(9) 0.0254(10) 0.0154(9) -0.0036(8) 0.0051(7) -0.0010(8)
C1 0.020(4) 0.017(4) 0.017(4) -0.003(3) 0.003(3) -0.001(3)
C2 0.023(4) 0.018(4) 0.020(4) -0.003(3) 0.009(3) 0.000(3)
C3 0.017(4) 0.021(4) 0.022(4) 0.004(3) 0.004(3) 0.000(3)
C4 0.015(4) 0.024(4) 0.035(5) 0.002(3) 0.000(3) -0.004(3)
C5 0.021(4) 0.025(4) 0.013(4) -0.002(3) 0.001(3) -0.002(3)
C6 0.025(4) 0.019(4) 0.017(4) 0.001(3) 0.010(3) 0.003(3)
C7 0.020(4) 0.020(4) 0.015(4) 0.004(3) 0.009(3) 0.005(3)
C8 0.031(4) 0.016(4) 0.023(4) -0.003(3) 0.010(3) -0.002(3)
C9 0.028(4) 0.019(4) 0.034(5) -0.004(3) 0.014(4) 0.005(3)
C10 0.024(4) 0.031(4) 0.024(4) 0.003(3) 0.008(3) 0.014(3)
C11 0.024(4) 0.021(4) 0.021(4) 0.004(3) 0.012(3) 0.001(3)
C12 0.020(4) 0.019(4) 0.017(4) 0.004(3) 0.007(3) 0.004(3)
C13 0.025(4) 0.036(5) 0.014(4) -0.007(3) 0.009(3) -0.008(3)
C14 0.041(5) 0.071(7) 0.049(6) 0.028(5) 0.016(5) -0.016(5)
C15 0.041(5) 0.028(4) 0.020(4) 0.002(3) 0.012(4) 0.004(4)
C16 0.018(4) 0.036(5) 0.024(4) 0.001(3) 0.005(3) 0.006(3)
C17 0.033(5) 0.028(4) 0.041(5) 0.005(4) 0.006(4) 0.012(4)
C18 0.032(5) 0.047(5) 0.039(5) -0.014(4) 0.011(4) 0.011(4)
C19 0.016(4) 0.066(6) 0.016(4) 0.001(4) 0.001(3) -0.003(4)
C20 0.028(5) 0.085(8) 0.039(5) -0.027(5) 0.019(4) -0.024(5)
C21 0.029(5) 0.086(8) 0.033(5) 0.016(5) 0.007(4) 0.012(5)
C22 0.029(4) 0.020(4) 0.026(4) -0.004(3) 0.013(3) -0.006(3)
C23 0.070(7) 0.031(5) 0.053(6) 0.002(4) 0.049(5) 0.002(5)
C24 0.035(4) 0.026(4) 0.026(4) 0.013(3) 0.008(4) 0.011(3)
Cl1 0.0250(9) 0.0223(9) 0.0174(9) -0.0030(7) 0.0099(7) 0.0015(7)
F1 0.024(2) 0.037(3) 0.036(3) -0.009(2) 0.003(2) -0.0072(19)
F2 0.025(2) 0.042(3) 0.039(3) -0.003(2) 0.016(2) 0.010(2)
N1 0.019(3) 0.013(3) 0.021(3) -0.003(2) 0.006(2) -0.002(2)
B1 0.022(4) 0.019(4) 0.028(5) 0.002(4) 0.011(4) 0.004(3)
B2 0.021(4) 0.022(4) 0.016(4) 0.003(3) 0.006(3) 0.001(3)
B3 0.021(4) 0.022(4) 0.011(4) 0.000(3) 0.007(3) 0.003(3)
B4 0.019(4) 0.020(4) 0.016(4) 0.000(3) 0.009(3) 0.006(3)
B5 0.016(4) 0.018(4) 0.018(4) 0.001(3) 0.007(3) 0.001(3)
B6 0.022(4) 0.022(4) 0.015(4) 0.008(3) 0.008(3) 0.007(3)
B7 0.022(4) 0.018(4) 0.013(4) -0.001(3) 0.008(3) -0.003(3)
B8 0.025(4) 0.011(4) 0.020(4) 0.009(3) 0.002(3) 0.010(3)
B9 0.020(4) 0.020(4) 0.023(4) 0.003(4) 0.008(3) 0.002(3)
B10 0.019(4) 0.018(4) 0.025(5) 0.006(4) 0.003(4) 0.006(3)
B11 0.017(4) 0.018(4) 0.019(4) 0.003(3) 0.006(3) 0.001(3)
C25 0.011(3) 0.014(3) 0.022(4) -0.001(3) 0.006(3) -0.004(3)
Cl2 0.0249(9) 0.0262(10) 0.0269(10) 0.0001(8) 0.0145(8) 0.0046(7)
Cl3 0.0296(10) 0.0265(10) 0.0230(10) -0.0062(8) 0.0056(8) -0.0055(8)
Cl4 0.0189(9) 0.0341(11) 0.0239(9) 0.0048(8) 0.0000(7) 0.0025(8)
Cl5 0.0342(10) 0.0187(9) 0.0229(9) 0.0037(7) 0.0091(8) 0.0065(8)
Cl6 0.0212(9) 0.0267(10) 0.0320(11) 0.0065(8) 0.0091(8) -0.0052(8)
Cl7 0.0305(10) 0.0174(9) 0.0255(10) 0.0038(7) 0.0120(8) 0.0032(7)
Cl8 0.0225(9) 0.0305(10) 0.0259(10) 0.0038(8) 0.0087(8) -0.0034(8)
Cl9 0.0306(10) 0.0288(11) 0.0309(11) -0.0014(8) 0.0155(8) 0.0079(8)
Cl10 0.0360(11) 0.0244(10) 0.0236(10) -0.0052(8) 0.0047(8) -0.0006(8)
Cl11 0.0188(9) 0.0327(11) 0.0248(10) 0.0042(8) 0.0005(7) 0.0022(8)
Cl12 0.0358(10) 0.0240(10) 0.0179(9) 0.0023(7) 0.0110(8) 0.0022(8)

loop_
_atom_type_symbol
_atom_type_description
_atom_type_scat_dispersion_real
_atom_type_scat_dispersion_imag
_atom_type_scat_source
C C 0.0033 0.0016 'International Tables Vol C Tables 4.2.6.8 and 6.1.1.4'
H H 0.0000 0.0000 'International Tables Vol C Tables 4.2.6.8 and 6.1.1.4'
B B 0.0013 0.0007 'International Tables Vol C Tables 4.2.6.8 and 6.1.1.4'
Cl Cl 0.1484 0.1585 'International Tables Vol C Tables 4.2.6.8 and 6.1.1.4'
F F 0.0171 0.0103 'International Tables Vol C Tables 4.2.6.8 and 6.1.1.4'
N N 0.0061 0.0033 'International Tables Vol C Tables 4.2.6.8 and 6.1.1.4'
P P 0.1023 0.0942 'International Tables Vol C Tables 4.2.6.8 and 6.1.1.4'
Pt Pt -1.7033 8.3905 'International Tables Vol C Tables 4.2.6.8 and 6.1.1.4'

loop_
_geom_angle_atom_site_label_1
_geom_angle_atom_site_label_2
_geom_angle_atom_site_label_3
_geom_angle
N1 Pt1 P1 85.20(16)
N1 Pt1 Cl1 171.92(16)
P1 Pt1 Cl1 93.99(7)
N1 Pt1 P2 84.13(16)
P1 Pt1 P2 166.72(7)
Cl1 Pt1 P2 97.67(7)
C13 P1 C2 109.4(3)
C13 P1 C16 110.0(3)
C2 P1 C16 104.1(3)
C13 P1 Pt1 116.1(2)
C2 P1 Pt1 99.1(2)
C16 P1 Pt1 116.6(3)
C12 P2 C22 109.0(3)
C12 P2 C19 106.0(3)
C22 P2 C19 107.8(4)
C12 P2 Pt1 97.2(2)
C22 P2 Pt1 113.2(2)
C19 P2 Pt1 122.3(3)
N1 C1 C2 118.8(6)
N1 C1 C6 122.9(6)
C2 C1 C6 118.3(6)
C3 C2 C1 120.2(6)
C3 C2 P1 124.2(5)
C1 C2 P1 115.3(5)
C4 C3 C2 119.1(7)
C4 C3 H3 120.5
C2 C3 H3 120.5
F1 C4 C3 119.2(7)
F1 C4 C5 118.3(7)
C3 C4 C5 122.5(6)
C6 C5 C4 118.6(7)
C6 C5 H5 120.7
C4 C5 H5 120.7
C5 C6 C1 120.9(6)
C5 C6 H6 119.6
C1 C6 H6 119.6
C8 C7 C12 120.4(6)
C8 C7 N1 122.9(6)
C12 C7 N1 116.4(6)
C9 C8 C7 120.4(7)
C9 C8 H8 119.8
C7 C8 H8 119.8
C10 C9 C8 118.5(7)
C10 C9 H9 120.8
C8 C9 H9 120.8
F2 C10 C9 119.3(7)
F2 C10 C11 117.9(7)
C9 C10 C11 122.8(7)
C10 C11 C12 119.0(7)
C10 C11 H11 120.5
C12 C11 H11 120.5
C11 C12 C7 118.6(6)
C11 C12 P2 124.2(5)
C7 C12 P2 116.6(5)
C15 C13 C14 111.6(7)
C15 C13 P1 109.2(5)
C14 C13 P1 115.3(5)
C15 C13 H13 106.8
C14 C13 H13 106.8
P1 C13 H13 106.8
C13 C14 H14A 109.5
C13 C14 H14B 109.5
H14A C14 H14B 109.5
C13 C14 H14C 109.5
H14A C14 H14C 109.5
H14B C14 H14C 109.5
C13 C15 H15A 109.5
C13 C15 H15B 109.5
H15A C15 H15B 109.5
C13 C15 H15C 109.5
H15A C15 H15C 109.5
H15B C15 H15C 109.5
C17 C16 C18 111.0(7)
C17 C16 P1 111.5(5)
C18 C16 P1 111.1(5)
C17 C16 H16 107.7
C18 C16 H16 107.7
P1 C16 H16 107.7
C16 C17 H17A 109.5
C16 C17 H17B 109.5
H17A C17 H17B 109.5
C16 C17 H17C 109.5
H17A C17 H17C 109.5
H17B C17 H17C 109.5
C16 C18 H18A 109.5
C16 C18 H18B 109.5
H18A C18 H18B 109.5
C16 C18 H18C 109.5
H18A C18 H18C 109.5
H18B C18 H18C 109.5
C21 C19 C20 112.3(7)
C21 C19 P2 109.5(6)
C20 C19 P2 110.5(6)
C21 C19 H19 108.1
C20 C19 H19 108.1
P2 C19 H19 108.1
C19 C20 H20A 109.5
C19 C20 H20B 109.5
H20A C20 H20B 109.5
C19 C20 H20C 109.5
H20A C20 H20C 109.5
H20B C20 H20C 109.5
C19 C21 H21A 109.5
C19 C21 H21B 109.5
H21A C21 H21B 109.5
C19 C21 H21C 109.5
H21A C21 H21C 109.5
H21B C21 H21C 109.5
C23 C22 C24 111.9(7)
C23 C22 P2 113.5(5)
C24 C22 P2 109.7(5)
C23 C22 H22 107.1
C24 C22 H22 107.1
P2 C22 H22 107.1
C22 C23 H23A 109.5
C22 C23 H23B 109.5
H23A C23 H23B 109.5
C22 C23 H23C 109.5
H23A C23 H23C 109.5
H23B C23 H23C 109.5
C22 C24 H24A 109.5
C22 C24 H24B 109.5
H24A C24 H24B 109.5
C22 C24 H24C 109.5
H24A C24 H24C 109.5
H24B C24 H24C 109.5
C1 N1 C7 121.2(6)
C1 N1 Pt1 119.9(4)
C7 N1 Pt1 118.6(4)
C25 B1 Cl2 122.8(6)
C25 B1 B2 58.5(4)
Cl2 B1 B2 121.3(6)
C25 B1 B10 103.9(5)
Cl2 B1 B10 124.2(5)
B2 B1 B10 107.9(6)
C25 B1 B5 58.3(4)
Cl2 B1 B5 120.3(5)
B2 B1 B5 107.6(6)
B10 B1 B5 59.7(5)
C25 B1 B6 103.6(5)
Cl2 B1 B6 125.1(5)
B2 B1 B6 59.2(4)
B10 B1 B6 60.7(5)
B5 B1 B6 107.9(6)
C25 B2 B6 105.2(6)
C25 B2 Cl3 121.1(5)
B6 B2 Cl3 125.6(5)
C25 B2 B1 58.9(4)
B6 B2 B1 60.9(5)
Cl3 B2 B1 120.5(5)
C25 B2 B7 104.5(5)
B6 B2 B7 60.0(4)
Cl3 B2 B7 124.7(5)
B1 B2 B7 108.8(6)
C25 B2 B3 58.2(4)
B6 B2 B3 108.5(5)
Cl3 B2 B3 119.1(5)
B1 B2 B3 108.4(6)
B7 B2 B3 60.3(4)
C25 B3 Cl4 122.0(5)
C25 B3 B8 104.7(5)
Cl4 B3 B8 125.1(5)
C25 B3 B4 58.8(4)
Cl4 B3 B4 121.0(5)
B8 B3 B4 60.2(4)
C25 B3 B7 103.3(5)
Cl4 B3 B7 125.3(5)
B8 B3 B7 60.0(4)
B4 B3 B7 107.5(5)
C25 B3 B2 57.9(4)
Cl4 B3 B2 120.7(5)
B8 B3 B2 107.4(5)
B4 B3 B2 107.2(5)
B7 B3 B2 59.1(4)
C25 B4 Cl5 121.0(5)
C25 B4 B5 58.5(4)
Cl5 B4 B5 120.6(5)
C25 B4 B8 103.7(5)
Cl5 B4 B8 125.1(5)
B5 B4 B8 108.9(5)
C25 B4 B9 104.5(5)
Cl5 B4 B9 126.2(5)
B5 B4 B9 60.5(4)
B8 B4 B9 60.9(4)
C25 B4 B3 58.3(4)
Cl5 B4 B3 118.9(5)
B5 B4 B3 108.2(5)
B8 B4 B3 59.4(4)
B9 B4 B3 108.4(5)
C25 B5 Cl6 121.7(5)
C25 B5 B10 104.2(5)
Cl6 B5 B10 125.5(5)
C25 B5 B4 59.1(4)
Cl6 B5 B4 119.4(5)
B10 B5 B4 108.3(6)
C25 B5 B1 58.5(4)
Cl6 B5 B1 120.7(5)
B10 B5 B1 59.9(5)
B4 B5 B1 108.6(5)
C25 B5 B9 104.6(5)
Cl6 B5 B9 124.7(5)
B10 B5 B9 60.1(5)
B4 B5 B9 60.0(4)
B1 B5 B9 108.2(5)
B2 B6 B7 60.5(4)
B2 B6 Cl7 122.1(5)
B7 B6 Cl7 121.7(5)
B2 B6 B11 107.9(5)
B7 B6 B11 60.1(4)
Cl7 B6 B11 121.9(5)
B2 B6 B1 59.9(4)
B7 B6 B1 108.4(5)
Cl7 B6 B1 121.7(5)
B11 B6 B1 107.4(6)
B2 B6 B10 107.3(5)
B7 B6 B10 108.1(6)
Cl7 B6 B10 121.7(5)
B11 B6 B10 59.9(4)
B1 B6 B10 59.3(5)
B6 B7 B11 60.2(5)
B6 B7 B2 59.5(4)
B11 B7 B2 107.3(6)
B6 B7 B8 109.0(6)
B11 B7 B8 60.5(4)
B2 B7 B8 107.9(5)
B6 B7 Cl8 121.9(5)
B11 B7 Cl8 124.1(5)
B2 B7 Cl8 120.3(5)
B8 B7 Cl8 122.0(5)
B6 B7 B3 108.4(5)
B11 B7 B3 107.5(5)
B2 B7 B3 60.6(4)
B8 B7 B3 59.2(4)
Cl8 B7 B3 120.1(5)
B3 B8 Cl9 123.4(5)
B3 B8 B4 60.4(5)
Cl9 B8 B4 120.9(5)
B3 B8 B7 60.8(4)
Cl9 B8 B7 124.0(5)
B4 B8 B7 108.3(6)
B3 B8 B11 107.9(5)
Cl9 B8 B11 121.8(5)
B4 B8 B11 106.7(5)
B7 B8 B11 59.5(4)
B3 B8 B9 108.2(6)
Cl9 B8 B9 119.2(5)
B4 B8 B9 59.6(5)
B7 B8 B9 107.3(5)
B11 B8 B9 59.1(4)
Cl10 B9 B11 122.4(5)
Cl10 B9 B4 122.7(5)
B11 B9 B4 107.4(6)
Cl10 B9 B10 120.6(5)
B11 B9 B10 60.2(4)
B4 B9 B10 107.2(6)
Cl10 B9 B5 121.3(5)
B11 B9 B5 107.2(6)
B4 B9 B5 59.4(4)
B10 B9 B5 59.4(4)
Cl10 B9 B8 123.5(5)
B11 B9 B8 60.1(4)
B4 B9 B8 59.5(4)
B10 B9 B8 108.0(6)
B5 B9 B8 106.9(6)
B5 B10 Cl11 122.1(5)
B5 B10 B1 60.5(5)
Cl11 B10 B1 121.3(5)
B5 B10 B9 60.5(4)
Cl11 B10 B9 121.8(6)
B1 B10 B9 108.9(5)
B5 B10 B11 107.5(5)
Cl11 B10 B11 122.1(5)
B1 B10 B11 107.5(6)
B9 B10 B11 59.6(4)
B5 B10 B6 108.0(6)
Cl11 B10 B6 121.5(5)
B1 B10 B6 60.0(4)
B9 B10 B6 107.6(6)
B11 B10 B6 59.3(4)
Cl12 B11 B7 120.8(5)
Cl12 B11 B9 121.6(5)
B7 B11 B9 109.2(6)
Cl12 B11 B6 120.6(5)
B7 B11 B6 59.7(4)
B9 B11 B6 109.4(6)
Cl12 B11 B10 121.6(5)
B7 B11 B10 108.5(6)
B9 B11 B10 60.2(4)
B6 B11 B10 60.8(5)
Cl12 B11 B8 121.7(5)
B7 B11 B8 60.0(4)
B9 B11 B8 60.9(4)
B6 B11 B8 108.2(6)
B10 B11 B8 108.6(5)
B2 C25 B5 115.1(5)
B2 C25 B3 63.9(4)
B5 C25 B3 115.3(5)
B2 C25 B1 62.7(4)
B5 C25 B1 63.1(4)
B3 C25 B1 116.2(5)
B2 C25 B4 115.5(5)
B5 C25 B4 62.4(4)
B3 C25 B4 62.9(4)
B1 C25 B4 115.2(6)
B2 C25 H25 117.2
B5 C25 H25 117.7
B3 C25 H25 116.6
B1 C25 H25 117.1
B4 C25 H25 117.6

loop_
_geom_bond_atom_site_label_1
_geom_bond_atom_site_label_2
_geom_bond_distance
Pt1 N1 1.987(6)
Pt1 P1 2.285(3)
Pt1 Cl1 2.296(2)
Pt1 P2 2.304(3)
P1 C13 1.815(7)
P1 C2 1.819(7)
P1 C16 1.832(7)
P2 C12 1.817(7)
P2 C22 1.828(7)
P2 C19 1.829(7)
C1 N1 1.407(8)
C1 C2 1.407(9)
C1 C6 1.414(9)
C2 C3 1.383(9)
C3 C4 1.372(10)
C3 H3 0.9500
C4 F1 1.346(8)
C4 C5 1.379(10)
C5 C6 1.370(9)
C5 H5 0.9500
C6 H6 0.9500
C7 C8 1.398(9)
C7 C12 1.412(9)
C7 N1 1.413(8)
C8 C9 1.385(9)
C8 H8 0.9500
C9 C10 1.378(10)
C9 H9 0.9500
C10 F2 1.349(8)
C10 C11 1.392(10)
C11 C12 1.396(9)
C11 H11 0.9500
C13 C15 1.514(10)
C13 C14 1.560(10)
C13 H13 1.0000
C14 H14A 0.9800
C14 H14B 0.9800
C14 H14C 0.9800
C15 H15A 0.9800
C15 H15B 0.9800
C15 H15C 0.9800
C16 C17 1.528(10)
C16 C18 1.530(10)
C16 H16 1.0000
C17 H17A 0.9800
C17 H17B 0.9800
C17 H17C 0.9800
C18 H18A 0.9800
C18 H18B 0.9800
C18 H18C 0.9800
C19 C21 1.523(12)
C19 C20 1.532(11)
C19 H19 1.0000
C20 H20A 0.9800
C20 H20B 0.9800
C20 H20C 0.9800
C21 H21A 0.9800
C21 H21B 0.9800
C21 H21C 0.9800
C22 C23 1.528(10)
C22 C24 1.547(10)
C22 H22 1.0000
C23 H23A 0.9800
C23 H23B 0.9800
C23 H23C 0.9800
C24 H24A 0.9800
C24 H24B 0.9800
C24 H24C 0.9800
B1 C25 1.714(10)
B1 Cl2 1.762(8)
B1 B2 1.779(11)
B1 B10 1.782(12)
B1 B5 1.793(11)
B1 B6 1.796(11)
B2 C25 1.706(10)
B2 B6 1.765(11)
B2 Cl3 1.772(8)
B2 B7 1.781(11)
B2 B3 1.808(11)
B3 C25 1.712(10)
B3 Cl4 1.770(8)
B3 B8 1.774(11)
B3 B4 1.792(11)
B3 B7 1.803(11)
B4 C25 1.721(10)
B4 Cl5 1.767(8)
B4 B5 1.779(11)
B4 B8 1.788(11)
B4 B9 1.790(12)
B5 C25 1.710(10)
B5 Cl6 1.767(8)
B5 B10 1.779(11)
B5 B9 1.799(11)
B6 B7 1.773(11)
B6 Cl7 1.776(8)
B6 B11 1.781(11)
B6 B10 1.809(12)
B7 B11 1.779(11)
B7 B8 1.789(11)
B7 Cl8 1.791(8)
B8 Cl9 1.780(8)
B8 B11 1.798(11)
B8 B9 1.812(12)
B9 Cl10 1.775(9)
B9 B11 1.780(11)
B9 B10 1.792(11)
B10 Cl11 1.782(8)
B10 B11 1.793(11)
B11 Cl12 1.777(8)
C25 H25 1.1200

loop_
_geom_torsion_atom_site_label_1
_geom_torsion_atom_site_label_2
_geom_torsion_atom_site_label_3
_geom_torsion_atom_site_label_4
_geom_torsion
N1 Pt1 P1 C13 111.4(3)
Cl1 Pt1 P1 C13 -60.5(3)
P2 Pt1 P1 C13 148.0(4)
N1 Pt1 P1 C2 -5.5(3)
Cl1 Pt1 P1 C2 -177.4(2)
P2 Pt1 P1 C2 31.1(4)
N1 Pt1 P1 C16 -116.4(3)
Cl1 Pt1 P1 C16 71.6(3)
P2 Pt1 P1 C16 -79.9(4)
N1 Pt1 P2 C12 -16.9(3)
P1 Pt1 P2 C12 -53.6(4)
Cl1 Pt1 P2 C12 155.1(2)
N1 Pt1 P2 C22 97.3(3)
P1 Pt1 P2 C22 60.6(4)
Cl1 Pt1 P2 C22 -90.7(3)
N1 Pt1 P2 C19 -131.1(4)
P1 Pt1 P2 C19 -167.7(4)
Cl1 Pt1 P2 C19 41.0(3)
N1 C1 C2 C3 -177.3(6)
C6 C1 C2 C3 4.1(10)
N1 C1 C2 P1 9.2(8)
C6 C1 C2 P1 -169.5(5)
C13 P1 C2 C3 64.7(7)
C16 P1 C2 C3 -52.9(7)
Pt1 P1 C2 C3 -173.4(6)
C13 P1 C2 C1 -122.1(5)
C16 P1 C2 C1 120.4(6)
Pt1 P1 C2 C1 -0.2(6)
C1 C2 C3 C4 1.4(10)
P1 C2 C3 C4 174.4(5)
C2 C3 C4 F1 175.3(6)
C2 C3 C4 C5 -5.5(11)
F1 C4 C5 C6 -177.0(6)
C3 C4 C5 C6 3.8(11)
C4 C5 C6 C1 2.1(10)
N1 C1 C6 C5 175.5(6)
C2 C1 C6 C5 -5.9(10)
C12 C7 C8 C9 -5.6(10)
N1 C7 C8 C9 -179.3(6)
C7 C8 C9 C10 2.0(11)
C8 C9 C10 F2 179.2(6)
C8 C9 C10 C11 1.4(11)
F2 C10 C11 C12 -179.0(6)
C9 C10 C11 C12 -1.1(11)
C10 C11 C12 C7 -2.4(10)
C10 C11 C12 P2 168.4(5)
C8 C7 C12 C11 5.7(10)
N1 C7 C12 C11 179.9(6)
C8 C7 C12 P2 -165.8(5)
N1 C7 C12 P2 8.4(8)
C22 P2 C12 C11 81.0(6)
C19 P2 C12 C11 -34.8(7)
Pt1 P2 C12 C11 -161.5(5)
C22 P2 C12 C7 -108.0(5)
C19 P2 C12 C7 136.2(5)
Pt1 P2 C12 C7 9.5(5)
C2 P1 C13 C15 61.8(6)
C16 P1 C13 C15 175.6(5)
Pt1 P1 C13 C15 -49.3(6)
C2 P1 C13 C14 -64.8(7)
C16 P1 C13 C14 49.1(7)
Pt1 P1 C13 C14 -175.8(5)
C13 P1 C16 C17 -179.8(5)
C2 P1 C16 C17 -62.6(6)
Pt1 P1 C16 C17 45.4(6)
C13 P1 C16 C18 55.9(7)
C2 P1 C16 C18 173.0(6)
Pt1 P1 C16 C18 -79.0(6)
C12 P2 C19 C21 -64.8(6)
C22 P2 C19 C21 178.6(6)
Pt1 P2 C19 C21 44.8(7)
C12 P2 C19 C20 170.9(5)
C22 P2 C19 C20 54.3(6)
Pt1 P2 C19 C20 -79.5(6)
C12 P2 C22 C23 -60.0(6)
C19 P2 C22 C23 54.6(6)
Pt1 P2 C22 C23 -167.0(5)
C12 P2 C22 C24 66.0(6)
C19 P2 C22 C24 -179.4(5)
Pt1 P2 C22 C24 -41.0(6)
C2 C1 N1 C7 157.6(6)
C6 C1 N1 C7 -23.9(10)
C2 C1 N1 Pt1 -15.6(8)
C6 C1 N1 Pt1 163.0(5)
C8 C7 N1 C1 -26.3(10)
C12 C7 N1 C1 159.7(6)
C8 C7 N1 Pt1 146.9(5)
C12 C7 N1 Pt1 -27.1(8)
P1 Pt1 N1 C1 11.9(5)
Cl1 Pt1 N1 C1 96.5(12)
P2 Pt1 N1 C1 -160.2(5)
P1 Pt1 N1 C7 -161.4(5)
Cl1 Pt1 N1 C7 -76.8(13)
P2 Pt1 N1 C7 26.5(4)
Cl2 B1 B2 C25 -111.7(7)
B10 B1 B2 C25 95.7(6)
B5 B1 B2 C25 32.7(5)
B6 B1 B2 C25 133.4(6)
C25 B1 B2 B6 -133.4(6)
Cl2 B1 B2 B6 114.9(7)
B10 B1 B2 B6 -37.7(5)
B5 B1 B2 B6 -100.7(6)
C25 B1 B2 Cl3 110.2(6)
Cl2 B1 B2 Cl3 -1.5(9)
B10 B1 B2 Cl3 -154.1(5)
B5 B1 B2 Cl3 142.9(6)
B6 B1 B2 Cl3 -116.4(7)
C25 B1 B2 B7 -95.9(6)
Cl2 B1 B2 B7 152.4(5)
B10 B1 B2 B7 -0.2(7)
B5 B1 B2 B7 -63.2(7)
B6 B1 B2 B7 37.5(5)
C25 B1 B2 B3 -31.9(5)
Cl2 B1 B2 B3 -143.6(5)
B10 B1 B2 B3 63.7(7)
B5 B1 B2 B3 0.8(7)
B6 B1 B2 B3 101.5(6)
B6 B2 B3 C25 96.8(6)
Cl3 B2 B3 C25 -110.6(6)
B1 B2 B3 C25 32.2(5)
B7 B2 B3 C25 133.8(6)
C25 B2 B3 Cl4 110.8(6)
B6 B2 B3 Cl4 -152.4(5)
Cl3 B2 B3 Cl4 0.3(8)
B1 B2 B3 Cl4 143.0(5)
B7 B2 B3 Cl4 -115.4(6)
C25 B2 B3 B8 -96.7(6)
B6 B2 B3 B8 0.1(7)
Cl3 B2 B3 B8 152.7(5)
B1 B2 B3 B8 -64.5(7)
B7 B2 B3 B8 37.1(5)
C25 B2 B3 B4 -33.3(5)
B6 B2 B3 B4 63.5(7)
Cl3 B2 B3 B4 -143.9(5)
B1 B2 B3 B4 -1.1(7)
B7 B2 B3 B4 100.5(6)
C25 B2 B3 B7 -133.8(6)
B6 B2 B3 B7 -37.0(5)
Cl3 B2 B3 B7 115.6(6)
B1 B2 B3 B7 -101.6(6)
Cl4 B3 B4 C25 -111.0(6)
B8 B3 B4 C25 133.5(5)
B7 B3 B4 C25 95.2(6)
B2 B3 B4 C25 33.0(5)
C25 B3 B4 Cl5 110.6(6)
Cl4 B3 B4 Cl5 -0.5(8)
B8 B3 B4 Cl5 -115.9(6)
B7 B3 B4 Cl5 -154.2(5)
B2 B3 B4 Cl5 143.5(5)
C25 B3 B4 B5 -31.9(5)
Cl4 B3 B4 B5 -142.9(5)
B8 B3 B4 B5 101.6(6)
B7 B3 B4 B5 63.3(7)
B2 B3 B4 B5 1.1(7)
C25 B3 B4 B8 -133.5(5)
Cl4 B3 B4 B8 115.4(6)
B7 B3 B4 B8 -38.3(5)
B2 B3 B4 B8 -100.5(6)
C25 B3 B4 B9 -96.0(6)
Cl4 B3 B4 B9 152.9(5)
B8 B3 B4 B9 37.5(5)
B7 B3 B4 B9 -0.8(7)
B2 B3 B4 B9 -63.0(6)
Cl5 B4 B5 C25 -109.9(6)
B8 B4 B5 C25 94.8(6)
B9 B4 B5 C25 133.1(6)
B3 B4 B5 C25 31.8(5)
C25 B4 B5 Cl6 111.4(6)
Cl5 B4 B5 Cl6 1.5(8)
B8 B4 B5 Cl6 -153.8(5)
B9 B4 B5 Cl6 -115.4(6)
B3 B4 B5 Cl6 143.2(5)
C25 B4 B5 B10 -95.9(6)
Cl5 B4 B5 B10 154.2(5)
B8 B4 B5 B10 -1.1(8)
B9 B4 B5 B10 37.2(5)
B3 B4 B5 B10 -64.1(7)
C25 B4 B5 B1 -32.5(5)
Cl5 B4 B5 B1 -142.3(6)
B8 B4 B5 B1 62.3(7)
B9 B4 B5 B1 100.7(6)
B3 B4 B5 B1 -0.6(7)
C25 B4 B5 B9 -133.1(6)
Cl5 B4 B5 B9 117.0(6)
B8 B4 B5 B9 -38.4(5)
B3 B4 B5 B9 -101.3(6)
Cl2 B1 B5 C25 112.1(7)
B2 B1 B5 C25 -32.7(5)
B10 B1 B5 C25 -133.5(6)
B6 B1 B5 C25 -95.2(6)
C25 B1 B5 Cl6 -110.6(6)
Cl2 B1 B5 Cl6 1.5(9)
B2 B1 B5 Cl6 -143.4(5)
B10 B1 B5 Cl6 115.9(6)
B6 B1 B5 Cl6 154.2(5)
C25 B1 B5 B10 133.5(6)
Cl2 B1 B5 B10 -114.4(7)
B2 B1 B5 B10 100.8(6)
B6 B1 B5 B10 38.3(5)
C25 B1 B5 B4 32.7(5)
Cl2 B1 B5 B4 144.8(6)
B2 B1 B5 B4 -0.1(7)
B10 B1 B5 B4 -100.8(6)
B6 B1 B5 B4 -62.5(7)
C25 B1 B5 B9 96.3(6)
Cl2 B1 B5 B9 -151.6(5)
B2 B1 B5 B9 63.6(7)
B10 B1 B5 B9 -37.2(5)
B6 B1 B5 B9 1.1(7)
C25 B2 B6 B7 98.2(6)
Cl3 B2 B6 B7 -113.3(7)
B1 B2 B6 B7 138.3(6)
B3 B2 B6 B7 37.1(5)
C25 B2 B6 Cl7 -150.8(5)
Cl3 B2 B6 Cl7 -2.3(9)
B1 B2 B6 Cl7 -110.7(6)
B7 B2 B6 Cl7 111.0(6)
B3 B2 B6 Cl7 148.1(5)
C25 B2 B6 B11 60.0(7)
Cl3 B2 B6 B11 -151.5(6)
B1 B2 B6 B11 100.1(6)
B7 B2 B6 B11 -38.2(5)
B3 B2 B6 B11 -1.0(7)
C25 B2 B6 B1 -40.1(5)
Cl3 B2 B6 B1 108.4(7)
B7 B2 B6 B1 -138.3(6)
B3 B2 B6 B1 -101.2(6)
C25 B2 B6 B10 -3.2(7)
Cl3 B2 B6 B10 145.3(6)
B1 B2 B6 B10 36.9(5)
B7 B2 B6 B10 -101.4(6)
B3 B2 B6 B10 -64.2(7)
C25 B1 B6 B2 39.6(5)
Cl2 B1 B6 B2 -108.7(7)
B10 B1 B6 B2 138.1(6)
B5 B1 B6 B2 100.3(6)
C25 B1 B6 B7 2.0(7)
Cl2 B1 B6 B7 -146.3(6)
B2 B1 B6 B7 -37.6(5)
B10 B1 B6 B7 100.5(6)
B5 B1 B6 B7 62.7(7)
C25 B1 B6 Cl7 150.9(5)
Cl2 B1 B6 Cl7 2.6(10)
B2 B1 B6 Cl7 111.3(7)
B10 B1 B6 Cl7 -110.6(6)
B5 B1 B6 Cl7 -148.4(5)
C25 B1 B6 B11 -61.5(7)
Cl2 B1 B6 B11 150.3(6)
B2 B1 B6 B11 -101.0(6)
B10 B1 B6 B11 37.1(5)
B5 B1 B6 B11 -0.8(7)
C25 B1 B6 B10 -98.5(6)
Cl2 B1 B6 B10 113.2(7)
B2 B1 B6 B10 -138.1(6)
B5 B1 B6 B10 -37.9(5)
B2 B6 B7 B11 -137.3(6)
Cl7 B6 B7 B11 111.2(6)
B1 B6 B7 B11 -99.9(6)
B10 B6 B7 B11 -37.2(5)
Cl7 B6 B7 B2 -111.5(7)
B11 B6 B7 B2 137.3(6)
B1 B6 B7 B2 37.3(5)
B10 B6 B7 B2 100.1(6)
B2 B6 B7 B8 -100.1(6)
Cl7 B6 B7 B8 148.4(5)
B11 B6 B7 B8 37.2(5)
B1 B6 B7 B8 -62.7(7)
B10 B6 B7 B8 0.0(7)
B2 B6 B7 Cl8 108.9(6)
Cl7 B6 B7 Cl8 -2.7(9)
B11 B6 B7 Cl8 -113.9(6)
B1 B6 B7 Cl8 146.2(5)
B10 B6 B7 Cl8 -151.1(5)
B2 B6 B7 B3 -37.2(5)
Cl7 B6 B7 B3 -148.8(5)
B11 B6 B7 B3 100.0(6)
B1 B6 B7 B3 0.1(7)
B10 B6 B7 B3 62.8(7)
C25 B2 B7 B6 -99.5(6)
Cl3 B2 B7 B6 114.6(7)
B1 B2 B7 B6 -37.9(5)
B3 B2 B7 B6 -138.8(6)
C25 B2 B7 B11 -61.4(6)
B6 B2 B7 B11 38.1(5)
Cl3 B2 B7 B11 152.7(5)
B1 B2 B7 B11 0.2(7)
B3 B2 B7 B11 -100.7(6)
C25 B2 B7 B8 2.5(7)
B6 B2 B7 B8 101.9(6)
Cl3 B2 B7 B8 -143.4(6)
B1 B2 B7 B8 64.0(7)
B3 B2 B7 B8 -36.8(5)
C25 B2 B7 Cl8 149.1(5)
B6 B2 B7 Cl8 -111.5(6)
Cl3 B2 B7 Cl8 3.1(9)
B1 B2 B7 Cl8 -149.4(5)
B3 B2 B7 Cl8 109.7(6)
C25 B2 B7 B3 39.3(5)
B6 B2 B7 B3 138.8(6)
Cl3 B2 B7 B3 -106.6(7)
B1 B2 B7 B3 100.9(6)
C25 B3 B7 B6 -2.2(7)
Cl4 B3 B7 B6 144.5(6)
B8 B3 B7 B6 -101.6(6)
B4 B3 B7 B6 -63.2(7)
B2 B3 B7 B6 36.8(5)
C25 B3 B7 B11 61.5(6)
Cl4 B3 B7 B11 -151.9(5)
B8 B3 B7 B11 -38.0(5)
B4 B3 B7 B11 0.4(7)
B2 B3 B7 B11 100.4(6)
C25 B3 B7 B2 -38.9(5)
Cl4 B3 B7 B2 107.7(6)
B8 B3 B7 B2 -138.4(6)
B4 B3 B7 B2 -100.0(6)
C25 B3 B7 B8 99.4(6)
Cl4 B3 B7 B8 -113.9(7)
B4 B3 B7 B8 38.4(5)
B2 B3 B7 B8 138.4(6)
C25 B3 B7 Cl8 -149.0(5)
Cl4 B3 B7 Cl8 -2.3(9)
B8 B3 B7 Cl8 111.6(6)
B4 B3 B7 Cl8 150.0(5)
B2 B3 B7 Cl8 -110.0(6)
C25 B3 B8 Cl9 149.3(5)
Cl4 B3 B8 Cl9 0.7(9)
B4 B3 B8 Cl9 109.5(6)
B7 B3 B8 Cl9 -113.6(7)
B2 B3 B8 Cl9 -150.2(5)
C25 B3 B8 B4 39.9(5)
Cl4 B3 B8 B4 -108.8(7)
B7 B3 B8 B4 137.0(6)
B2 B3 B8 B4 100.3(6)
C25 B3 B8 B7 -97.1(5)
Cl4 B3 B8 B7 114.2(7)
B4 B3 B8 B7 -137.0(6)
B2 B3 B8 B7 -36.7(5)
C25 B3 B8 B11 -59.5(7)
Cl4 B3 B8 B11 151.8(5)
B4 B3 B8 B11 -99.4(6)
B7 B3 B8 B11 37.6(5)
B2 B3 B8 B11 0.9(7)
C25 B3 B8 B9 3.0(7)
Cl4 B3 B8 B9 -145.7(6)
B4 B3 B8 B9 -36.9(5)
B7 B3 B8 B9 100.1(6)
B2 B3 B8 B9 63.4(7)
C25 B4 B8 B3 -39.4(5)
Cl5 B4 B8 B3 105.7(7)
B5 B4 B8 B3 -100.4(6)
B9 B4 B8 B3 -138.6(6)
C25 B4 B8 Cl9 -152.8(5)
Cl5 B4 B8 Cl9 -7.7(9)
B5 B4 B8 Cl9 146.2(5)
B9 B4 B8 Cl9 108.0(6)
B3 B4 B8 Cl9 -113.4(6)
C25 B4 B8 B7 -0.6(7)
Cl5 B4 B8 B7 144.5(6)
B5 B4 B8 B7 -61.5(7)
B9 B4 B8 B7 -99.7(6)
B3 B4 B8 B7 38.9(5)
C25 B4 B8 B11 62.1(6)
Cl5 B4 B8 B11 -152.8(6)
B5 B4 B8 B11 1.1(7)
B9 B4 B8 B11 -37.1(5)
B3 B4 B8 B11 101.5(6)
C25 B4 B8 B9 99.2(6)
Cl5 B4 B8 B9 -115.7(7)
B5 B4 B8 B9 38.2(5)
B3 B4 B8 B9 138.6(6)
B6 B7 B8 B3 100.6(6)
B11 B7 B8 B3 137.6(6)
B2 B7 B8 B3 37.5(5)
Cl8 B7 B8 B3 -108.4(6)
B6 B7 B8 Cl9 -146.9(5)
B11 B7 B8 Cl9 -109.9(7)
B2 B7 B8 Cl9 150.0(5)
Cl8 B7 B8 Cl9 4.1(9)
B3 B7 B8 Cl9 112.5(6)
B6 B7 B8 B4 61.9(7)
B11 B7 B8 B4 99.0(6)
B2 B7 B8 B4 -1.2(7)
Cl8 B7 B8 B4 -147.1(5)
B3 B7 B8 B4 -38.7(5)
B6 B7 B8 B11 -37.0(5)
B2 B7 B8 B11 -100.2(6)
Cl8 B7 B8 B11 114.0(6)
B3 B7 B8 B11 -137.6(6)
B6 B7 B8 B9 -1.0(7)
B11 B7 B8 B9 36.0(5)
B2 B7 B8 B9 -64.1(7)
Cl8 B7 B8 B9 150.0(5)
B3 B7 B8 B9 -101.6(6)
C25 B4 B9 Cl10 149.7(5)
Cl5 B4 B9 Cl10 1.6(9)
B5 B4 B9 Cl10 109.7(6)
B8 B4 B9 Cl10 -112.5(7)
B3 B4 B9 Cl10 -149.4(5)
C25 B4 B9 B11 -60.1(7)
Cl5 B4 B9 B11 151.9(5)
B5 B4 B9 B11 -100.0(6)
B8 B4 B9 B11 37.7(5)
B3 B4 B9 B11 0.9(7)
C25 B4 B9 B10 3.4(7)
Cl5 B4 B9 B10 -144.7(6)
B5 B4 B9 B10 -36.6(5)
B8 B4 B9 B10 101.1(6)
B3 B4 B9 B10 64.3(7)
C25 B4 B9 B5 40.0(5)
Cl5 B4 B9 B5 -108.1(7)
B8 B4 B9 B5 137.8(6)
B3 B4 B9 B5 100.9(6)
C25 B4 B9 B8 -97.8(6)
Cl5 B4 B9 B8 114.1(7)
B5 B4 B9 B8 -137.8(6)
B3 B4 B9 B8 -36.9(5)
C25 B5 B9 Cl10 -152.3(5)
Cl6 B5 B9 Cl10 -5.2(9)
B10 B5 B9 Cl10 109.4(6)
B4 B5 B9 Cl10 -112.0(6)
B1 B5 B9 Cl10 146.5(6)
C25 B5 B9 B11 60.1(6)
Cl6 B5 B9 B11 -152.8(5)
B10 B5 B9 B11 -38.1(5)
B4 B5 B9 B11 100.4(6)
B1 B5 B9 B11 -1.0(7)
C25 B5 B9 B4 -40.3(5)
Cl6 B5 B9 B4 106.8(7)
B10 B5 B9 B4 -138.5(6)
B1 B5 B9 B4 -101.4(6)
C25 B5 B9 B10 98.2(6)
Cl6 B5 B9 B10 -114.7(7)
B4 B5 B9 B10 138.5(6)
B1 B5 B9 B10 37.1(5)
C25 B5 B9 B8 -3.0(7)
Cl6 B5 B9 B8 144.1(5)
B10 B5 B9 B8 -101.3(6)
B4 B5 B9 B8 37.3(5)
B1 B5 B9 B8 -64.2(7)
B3 B8 B9 Cl10 148.5(5)
Cl9 B8 B9 Cl10 0.5(9)
B4 B8 B9 Cl10 111.2(6)
B7 B8 B9 Cl10 -147.3(6)
B11 B8 B9 Cl10 -111.1(7)
B3 B8 B9 B11 -100.4(6)
Cl9 B8 B9 B11 111.6(6)
B4 B8 B9 B11 -137.6(6)
B7 B8 B9 B11 -36.2(5)
B3 B8 B9 B4 37.3(5)
Cl9 B8 B9 B4 -110.7(6)
B7 B8 B9 B4 101.5(6)
B11 B8 B9 B4 137.6(6)
B3 B8 B9 B10 -62.5(7)
Cl9 B8 B9 B10 149.5(5)
B4 B8 B9 B10 -99.8(6)
B7 B8 B9 B10 1.7(7)
B11 B8 B9 B10 37.9(5)
B3 B8 B9 B5 0.0(7)
Cl9 B8 B9 B5 -148.0(5)
B4 B8 B9 B5 -37.2(5)
B7 B8 B9 B5 64.2(7)
B11 B8 B9 B5 100.4(6)
C25 B5 B10 Cl11 150.1(5)
Cl6 B5 B10 Cl11 2.3(10)
B4 B5 B10 Cl11 -148.2(6)
B1 B5 B10 Cl11 110.5(7)
B9 B5 B10 Cl11 -111.0(7)
C25 B5 B10 B1 39.7(5)
Cl6 B5 B10 B1 -108.2(7)
B4 B5 B10 B1 101.3(6)
B9 B5 B10 B1 138.5(6)
C25 B5 B10 B9 -98.8(6)
Cl6 B5 B10 B9 113.3(7)
B4 B5 B10 B9 -37.2(5)
B1 B5 B10 B9 -138.5(6)
C25 B5 B10 B11 -60.9(7)
Cl6 B5 B10 B11 151.2(6)
B4 B5 B10 B11 0.7(7)
B1 B5 B10 B11 -100.6(6)
B9 B5 B10 B11 37.9(5)
C25 B5 B10 B6 1.6(7)
Cl6 B5 B10 B6 -146.2(6)
B4 B5 B10 B6 63.3(7)
B1 B5 B10 B6 -38.0(5)
B9 B5 B10 B6 100.5(6)
C25 B1 B10 B5 -39.5(5)
Cl2 B1 B10 B5 108.0(7)
B2 B1 B10 B5 -100.4(6)
B6 B1 B10 B5 -137.4(6)
C25 B1 B10 Cl11 -151.3(5)
Cl2 B1 B10 Cl11 -3.8(9)
B2 B1 B10 Cl11 147.8(5)
B5 B1 B10 Cl11 -111.8(7)
B6 B1 B10 Cl11 110.8(6)
C25 B1 B10 B9 -1.9(7)
Cl2 B1 B10 B9 145.5(6)
B2 B1 B10 B9 -62.8(7)
B5 B1 B10 B9 37.6(5)
B6 B1 B10 B9 -99.9(6)
C25 B1 B10 B11 61.1(6)
Cl2 B1 B10 B11 -151.4(6)
B2 B1 B10 B11 0.2(7)
B5 B1 B10 B11 100.6(6)
B6 B1 B10 B11 -36.8(5)
C25 B1 B10 B6 97.9(6)
Cl2 B1 B10 B6 -114.6(7)
B2 B1 B10 B6 37.0(5)
B5 B1 B10 B6 137.4(6)
Cl10 B9 B10 B5 -110.6(6)
B11 B9 B10 B5 137.2(6)
B4 B9 B10 B5 36.6(5)
B8 B9 B10 B5 99.4(6)
Cl10 B9 B10 Cl11 1.1(9)
B11 B9 B10 Cl11 -111.2(7)
B4 B9 B10 Cl11 148.3(5)
B5 B9 B10 Cl11 111.6(7)
B8 B9 B10 Cl11 -148.9(5)
Cl10 B9 B10 B1 -148.1(5)
B11 B9 B10 B1 99.6(6)
B4 B9 B10 B1 -0.9(7)
B5 B9 B10 B1 -37.6(5)
B8 B9 B10 B1 61.9(7)
Cl10 B9 B10 B11 112.2(6)
B4 B9 B10 B11 -100.6(6)
B5 B9 B10 B11 -137.2(6)
B8 B9 B10 B11 -37.8(5)
Cl10 B9 B10 B6 148.3(5)
B11 B9 B10 B6 36.1(5)
B4 B9 B10 B6 -64.5(7)
B5 B9 B10 B6 -101.1(6)
B8 B9 B10 B6 -1.7(7)
B2 B6 B10 B5 1.0(7)
B7 B6 B10 B5 -62.8(7)
Cl7 B6 B10 B5 148.8(5)
B11 B6 B10 B5 -100.1(6)
B1 B6 B10 B5 38.2(5)
B2 B6 B10 Cl11 -147.8(6)
B7 B6 B10 Cl11 148.4(5)
Cl7 B6 B10 Cl11 0.0(9)
B11 B6 B10 Cl11 111.1(7)
B1 B6 B10 Cl11 -110.5(7)
B2 B6 B10 B1 -37.2(5)
B7 B6 B10 B1 -101.0(6)
Cl7 B6 B10 B1 110.5(6)
B11 B6 B10 B1 -138.3(6)
B2 B6 B10 B9 64.9(7)
B7 B6 B10 B9 1.1(7)
Cl7 B6 B10 B9 -147.3(5)
B11 B6 B10 B9 -36.2(5)
B1 B6 B10 B9 102.1(6)
B2 B6 B10 B11 101.1(6)
B7 B6 B10 B11 37.3(5)
Cl7 B6 B10 B11 -111.1(6)
B1 B6 B10 B11 138.3(6)
B6 B7 B11 Cl12 -109.8(6)
B2 B7 B11 Cl12 -147.6(5)
B8 B7 B11 Cl12 111.2(6)
Cl8 B7 B11 Cl12 0.5(9)
B3 B7 B11 Cl12 148.6(5)
B6 B7 B11 B9 101.7(6)
B2 B7 B11 B9 64.0(7)
B8 B7 B11 B9 -37.2(5)
Cl8 B7 B11 B9 -147.9(5)
B3 B7 B11 B9 0.1(7)
B2 B7 B11 B6 -37.8(5)
B8 B7 B11 B6 -139.0(6)
Cl8 B7 B11 B6 110.3(7)
B3 B7 B11 B6 -101.6(6)
B6 B7 B11 B10 37.7(5)
B2 B7 B11 B10 0.0(7)
B8 B7 B11 B10 -101.2(6)
Cl8 B7 B11 B10 148.1(5)
B3 B7 B11 B10 -63.9(7)
B6 B7 B11 B8 139.0(6)
B2 B7 B11 B8 101.2(6)
Cl8 B7 B11 B8 -110.7(7)
B3 B7 B11 B8 37.4(5)
Cl10 B9 B11 Cl12 1.5(9)
B4 B9 B11 Cl12 -148.8(5)
B10 B9 B11 Cl12 111.0(6)
B5 B9 B11 Cl12 148.7(5)
B8 B9 B11 Cl12 -111.3(6)
Cl10 B9 B11 B7 149.7(5)
B4 B9 B11 B7 -0.6(7)
B10 B9 B11 B7 -100.9(6)
B5 B9 B11 B7 -63.1(7)
B8 B9 B11 B7 36.9(5)
Cl10 B9 B11 B6 -146.6(5)
B4 B9 B11 B6 63.1(7)
B10 B9 B11 B6 -37.2(5)
B5 B9 B11 B6 0.5(7)
B8 B9 B11 B6 100.6(6)
Cl10 B9 B11 B10 -109.4(7)
B4 B9 B11 B10 100.3(6)
B5 B9 B11 B10 37.7(5)
B8 B9 B11 B10 137.7(6)
Cl10 B9 B11 B8 112.8(7)
B4 B9 B11 B8 -37.5(5)
B10 B9 B11 B8 -137.7(6)
B5 B9 B11 B8 -100.0(6)
B2 B6 B11 Cl12 148.4(5)
B7 B6 B11 Cl12 110.1(6)
Cl7 B6 B11 Cl12 -0.8(9)
B1 B6 B11 Cl12 -148.4(5)
B10 B6 B11 Cl12 -111.6(6)
B2 B6 B11 B7 38.3(5)
Cl7 B6 B11 B7 -110.9(7)
B1 B6 B11 B7 101.6(6)
B10 B6 B11 B7 138.4(6)
B2 B6 B11 B9 -63.1(7)
B7 B6 B11 B9 -101.4(6)
Cl7 B6 B11 B9 147.7(5)
B1 B6 B11 B9 0.1(7)
B10 B6 B11 B9 36.9(5)
B2 B6 B11 B10 -100.0(6)
B7 B6 B11 B10 -138.4(6)
Cl7 B6 B11 B10 110.8(6)
B1 B6 B11 B10 -36.8(5)
B2 B6 B11 B8 1.6(7)
B7 B6 B11 B8 -36.8(5)
Cl7 B6 B11 B8 -147.6(5)
B1 B6 B11 B8 64.8(7)
B10 B6 B11 B8 101.6(6)
B5 B10 B11 Cl12 -149.2(5)
Cl11 B10 B11 Cl12 -0.2(9)
B1 B10 B11 Cl12 147.1(5)
B9 B10 B11 Cl12 -110.8(6)
B6 B10 B11 Cl12 109.9(6)
B5 B10 B11 B7 63.6(7)
Cl11 B10 B11 B7 -147.4(6)
B1 B10 B11 B7 -0.1(7)
B9 B10 B11 B7 102.0(6)
B6 B10 B11 B7 -37.3(5)
B5 B10 B11 B9 -38.3(5)
Cl11 B10 B11 B9 110.6(7)
B1 B10 B11 B9 -102.1(6)
B6 B10 B11 B9 -139.2(6)
B5 B10 B11 B6 100.9(6)
Cl11 B10 B11 B6 -110.2(6)
B1 B10 B11 B6 37.2(5)
B9 B10 B11 B6 139.2(6)
B5 B10 B11 B8 0.0(7)
Cl11 B10 B11 B8 148.9(6)
B1 B10 B11 B8 -63.8(7)
B9 B10 B11 B8 38.3(5)
B6 B10 B11 B8 -100.9(6)
B3 B8 B11 Cl12 -148.0(5)
Cl9 B8 B11 Cl12 3.7(9)
B4 B8 B11 Cl12 148.5(5)
B7 B8 B11 Cl12 -109.8(6)
B9 B8 B11 Cl12 111.1(6)
B3 B8 B11 B7 -38.2(5)
Cl9 B8 B11 B7 113.5(7)
B4 B8 B11 B7 -101.8(6)
B9 B8 B11 B7 -139.1(6)
B3 B8 B11 B9 100.9(6)
Cl9 B8 B11 B9 -107.4(7)
B4 B8 B11 B9 37.3(5)
B7 B8 B11 B9 139.1(6)
B3 B8 B11 B6 -1.5(7)
Cl9 B8 B11 B6 150.2(5)
B4 B8 B11 B6 -65.1(7)
B7 B8 B11 B6 36.7(5)
B9 B8 B11 B6 -102.5(6)
B3 B8 B11 B10 62.9(7)
Cl9 B8 B11 B10 -145.4(6)
B4 B8 B11 B10 -0.7(7)
B7 B8 B11 B10 101.1(6)
B9 B8 B11 B10 -38.0(5)
B6 B2 C25 B5 4.6(7)
Cl3 B2 C25 B5 -145.7(5)
B1 B2 C25 B5 -36.6(6)
B7 B2 C25 B5 66.9(7)
B3 B2 C25 B5 107.3(6)
B6 B2 C25 B3 -102.6(6)
Cl3 B2 C25 B3 107.1(6)
B1 B2 C25 B3 -143.8(6)
B7 B2 C25 B3 -40.3(5)
B6 B2 C25 B1 41.2(5)
Cl3 B2 C25 B1 -109.1(6)
B7 B2 C25 B1 103.5(6)
B3 B2 C25 B1 143.8(6)
B6 B2 C25 B4 -65.4(7)
Cl3 B2 C25 B4 144.4(5)
B1 B2 C25 B4 -106.5(6)
B7 B2 C25 B4 -3.1(7)
B3 B2 C25 B4 37.3(5)
Cl6 B5 C25 B2 145.4(5)
B10 B5 C25 B2 -4.0(7)
B4 B5 C25 B2 -107.0(6)
B1 B5 C25 B2 36.4(5)
B9 B5 C25 B2 -66.2(7)
Cl6 B5 C25 B3 -143.0(5)
B10 B5 C25 B3 67.6(7)
B4 B5 C25 B3 -35.5(5)
B1 B5 C25 B3 107.9(6)
B9 B5 C25 B3 5.3(7)
Cl6 B5 C25 B1 109.1(6)
B10 B5 C25 B1 -40.3(5)
B4 B5 C25 B1 -143.4(6)
B9 B5 C25 B1 -102.6(6)
Cl6 B5 C25 B4 -107.6(6)
B10 B5 C25 B4 103.1(6)
B1 B5 C25 B4 143.4(6)
B9 B5 C25 B4 40.8(5)
Cl4 B3 C25 B2 -108.6(6)
B8 B3 C25 B2 101.6(6)
B4 B3 C25 B2 142.1(6)
B7 B3 C25 B2 39.5(5)
Cl4 B3 C25 B5 144.6(5)
B8 B3 C25 B5 -5.3(7)
B4 B3 C25 B5 35.3(5)
B7 B3 C25 B5 -67.3(7)
B2 B3 C25 B5 -106.9(6)
Cl4 B3 C25 B1 -144.3(6)
B8 B3 C25 B1 65.8(7)
B4 B3 C25 B1 106.4(6)
B7 B3 C25 B1 3.8(7)
B2 B3 C25 B1 -35.8(6)
Cl4 B3 C25 B4 109.3(6)
B8 B3 C25 B4 -40.6(5)
B7 B3 C25 B4 -102.6(6)
B2 B3 C25 B4 -142.1(6)
Cl2 B1 C25 B2 109.3(7)
B10 B1 C25 B2 -102.6(6)
B5 B1 C25 B2 -142.8(6)
B6 B1 C25 B2 -39.9(5)
Cl2 B1 C25 B5 -107.9(7)
B2 B1 C25 B5 142.8(6)
B10 B1 C25 B5 40.2(5)
B6 B1 C25 B5 102.9(6)
Cl2 B1 C25 B3 145.5(6)
B2 B1 C25 B3 36.2(6)
B10 B1 C25 B3 -66.4(7)
B5 B1 C25 B3 -106.6(6)
B6 B1 C25 B3 -3.7(7)
Cl2 B1 C25 B4 -143.7(6)
B2 B1 C25 B4 107.0(6)
B10 B1 C25 B4 4.4(7)
B5 B1 C25 B4 -35.8(5)
B6 B1 C25 B4 67.1(7)
Cl5 B4 C25 B2 -144.6(5)
B5 B4 C25 B2 106.3(6)
B8 B4 C25 B2 2.3(7)
B9 B4 C25 B2 65.3(7)
B3 B4 C25 B2 -37.6(5)
Cl5 B4 C25 B5 109.1(6)
B8 B4 C25 B5 -104.0(6)
B9 B4 C25 B5 -41.0(5)
B3 B4 C25 B5 -143.9(6)
Cl5 B4 C25 B3 -107.0(6)
B5 B4 C25 B3 143.9(6)
B8 B4 C25 B3 40.0(5)
B9 B4 C25 B3 102.9(6)
Cl5 B4 C25 B1 145.1(5)
B5 B4 C25 B1 36.0(5)
B8 B4 C25 B1 -67.9(7)
B9 B4 C25 B1 -5.0(7)
B3 B4 C25 B1 -107.9(6)
